data_4347080
loop_
_publ_author_name
'Sivchik, Vasily V.'
'Grachova, Elena V.'
'Melnikov, Alexei S.'
'Smirnov, Sergey N.'
'Ivanov, Alexander Yu'
'Hirva, Pipsa'
'Tunik, Sergey P.'
'Koshevoy, Igor O.'

_publ_section_title
;
 Solid-State and Solution Metallophilic Aggregation of a Cationic
 [Pt(NCN)L](+) Cyclometalated Complex.
;
_journal_issue 7
_journal_name_full 'Inorganic chemistry'
_journal_page_first 3351
_journal_page_last 3363
_journal_paper_doi 10.1021/acs.inorgchem.5b02713
_journal_volume 55
_journal_year 2016
_chemical_formula_moiety '4(C18 H14 N3 Pt), 4(Cl O4), C2 H3 N'
_chemical_formula_sum 'C74 H59 Cl4 N13 O16 Pt4'
_chemical_formula_weight 2308.50
_space_group_crystal_system monoclinic
_space_group_IT_number 14
_space_group_name_Hall '-P 2ybc'
_space_group_name_H-M_alt 'P 1 21/c 1'
_atom_sites_solution_hydrogens geom
_audit_creation_method SHELXL-2014/6
_cell_angle_alpha 90
_cell_angle_beta 102.186(2)
_cell_angle_gamma 90
_cell_formula_units_Z 1
_cell_length_a 12.9845(6)
_cell_length_b 21.5813(10)
_cell_length_c 6.6105(3)
_cell_measurement_reflns_used 9944
_cell_measurement_temperature 120(2)
_cell_measurement_theta_max 34.92
_cell_measurement_theta_min 2.48
_cell_volume 1810.67(14)
_computing_cell_refinement 'SAINT (Bruker AXS, 2009)'
_computing_data_collection 'APEX2 (Bruker AXS, 2010)'
_computing_data_reduction 'SAINT (Bruker AXS, 2009)'
_computing_molecular_graphics 'Diamond v.4.01 (Brandenburg, 2014)'
_computing_publication_material 'SHELXL-2014/6 (Sheldrick, 2014)'
_computing_structure_refinement 'SHELXL-2014/6 (Sheldrick, 2014)'
_computing_structure_solution 'SHELXS-2013 (Sheldrick, 2013)'
_diffrn_ambient_temperature 120(2)
_diffrn_detector_area_resol_mean 16
_diffrn_measured_fraction_theta_full 0.997
_diffrn_measured_fraction_theta_max 0.997
_diffrn_measurement_device '62mm x 62mm CCD camera on \k-goniostat'
_diffrn_measurement_device_type 'Bruker KAPPA APEX II CCD'
_diffrn_measurement_method '\f scans and \w scans with \k offset'
_diffrn_radiation_monochromator 'horizontally mounted graphite crystal'
_diffrn_radiation_type MoK\a
_diffrn_radiation_wavelength 0.71073
_diffrn_reflns_av_R_equivalents 0.0312
_diffrn_reflns_av_unetI/netI 0.0256
_diffrn_reflns_Laue_measured_fraction_full 0.997
_diffrn_reflns_Laue_measured_fraction_max 0.997
_diffrn_reflns_limit_h_max 16
_diffrn_reflns_limit_h_min -16
_diffrn_reflns_limit_k_max 25
_diffrn_reflns_limit_k_min -27
_diffrn_reflns_limit_l_max 8
_diffrn_reflns_limit_l_min -7
_diffrn_reflns_number 17806
_diffrn_reflns_point_group_measured_fraction_full 0.997
_diffrn_reflns_point_group_measured_fraction_max 0.997
_diffrn_reflns_theta_full 25.242
_diffrn_reflns_theta_max 26.997
_diffrn_reflns_theta_min 1.861
_exptl_absorpt_coefficient_mu 7.929
_exptl_absorpt_correction_T_max 0.712
_exptl_absorpt_correction_T_min 0.177
_exptl_absorpt_correction_type numerical
_exptl_absorpt_process_details 'SADABS (Sheldrick, 2008)'
_exptl_crystal_colour brown
_exptl_crystal_density_diffrn 2.117
_exptl_crystal_description needle
_exptl_crystal_F_000 1102
_exptl_crystal_size_max 0.334
_exptl_crystal_size_mid 0.101
_exptl_crystal_size_min 0.046
_refine_diff_density_max 0.717
_refine_diff_density_min -1.076
_refine_diff_density_rms 0.094
_refine_ls_extinction_method none
_refine_ls_goodness_of_fit_ref 1.032
_refine_ls_hydrogen_treatment constr
_refine_ls_matrix_type full
_refine_ls_number_parameters 264
_refine_ls_number_reflns 3936
_refine_ls_number_restraints 3
_refine_ls_restrained_S_all 1.032
_refine_ls_R_factor_all 0.0251
_refine_ls_R_factor_gt 0.0185
_refine_ls_shift/su_max 0.002
_refine_ls_shift/su_mean 0.000
_refine_ls_structure_factor_coef Fsqd
_refine_ls_weighting_details 'w=1/[\s^2^(Fo^2^)+(0.0109P)^2^+1.6014P] where P=(Fo^2^+2Fc^2^)/3'
_refine_ls_weighting_scheme calc
_refine_ls_wR_factor_gt 0.0356
_refine_ls_wR_factor_ref 0.0371
_reflns_Friedel_coverage 0.000
_reflns_number_gt 3438
_reflns_number_total 3936
_reflns_threshold_expression 'I > 2\s(I)'
_cod_data_source_file ic5b02713_si_002.cif
_cod_data_source_block 2ClO4120
_cod_original_sg_symbol_H-M 'P 21/c'
_cod_database_code 4347080
_shelx_space_group_comment
;
The symmetry employed for this shelxl refinement is uniquely defined
by the following loop, which should always be used as a source of
symmetry information in preference to the above space-group names.
They are only intended as comments.
;
_shelx_estimated_absorpt_t_min 0.177
_shelx_estimated_absorpt_t_max 0.712
_shelxl_version_number 2014/6

loop_
_space_group_symop_operation_xyz
'x, y, z'
'-x, y+1/2, -z+1/2'
'-x, -y, -z'
'x, -y-1/2, z-1/2'

loop_
_atom_site_label
_atom_site_type_symbol
_atom_site_fract_x
_atom_site_fract_y
_atom_site_fract_z
_atom_site_U_iso_or_equiv
_atom_site_adp_type
_atom_site_occupancy
_atom_site_site_symmetry_order
_atom_site_calc_flag
_atom_site_refinement_flags_posn
_atom_site_refinement_flags_adp
_atom_site_refinement_flags_occupancy
C1 C 0.3214(2) 0.17610(14) 0.3532(4) 0.0198(6) Uani 1 1 d . . .
C2 C 0.4286(3) 0.16575(14) 0.3817(5) 0.0226(6) Uani 1 1 d . . .
C3 C 0.4652(3) 0.10456(15) 0.3898(5) 0.0287(7) Uani 1 1 d . . .
H15 H 0.5384 0.0961 0.4083 0.034 Uiso 1 1 calc R U .
C4 C 0.3930(3) 0.05671(16) 0.3704(6) 0.0327(8) Uani 1 1 d . . .
H14 H 0.4179 0.0152 0.3768 0.039 Uiso 1 1 calc R U .
C5 C 0.2844(3) 0.06718(15) 0.3417(5) 0.0294(7) Uani 1 1 d . . .
H13 H 0.2365 0.0334 0.3288 0.035 Uiso 1 1 calc R U .
C6 C 0.2479(3) 0.12785(14) 0.3325(5) 0.0228(7) Uani 1 1 d . . .
C7 C 0.4736(3) 0.33202(15) 0.3964(5) 0.0266(7) Uani 1 1 d . . .
H1 H 0.4307 0.3680 0.3888 0.032 Uiso 1 1 calc R U .
C8 C 0.5812(3) 0.33895(16) 0.4201(5) 0.0291(7) Uani 1 1 d . . .
H2 H 0.6119 0.3791 0.4283 0.035 Uiso 1 1 calc R U .
C9 C 0.6436(3) 0.28673(17) 0.4317(5) 0.0304(7) Uani 1 1 d . . .
H3 H 0.7177 0.2906 0.4470 0.036 Uiso 1 1 calc R U .
C10 C 0.5976(3) 0.22879(16) 0.4208(5) 0.0266(7) Uani 1 1 d . . .
H4 H 0.6400 0.1926 0.4291 0.032 Uiso 1 1 calc R U .
C11 C 0.4895(2) 0.22355(14) 0.3979(4) 0.0220(6) Uani 1 1 d . . .
C12 C 0.0344(2) 0.23919(15) 0.2782(5) 0.0233(6) Uani 1 1 d . . .
H100 H 0.0289 0.2831 0.2788 0.028 Uiso 1 1 calc R U .
C13 C -0.0566(3) 0.20424(15) 0.2539(5) 0.0270(7) Uani 1 1 d . . .
H10 H -0.1233 0.2238 0.2395 0.032 Uiso 1 1 calc R U .
C14 C -0.0491(3) 0.14053(16) 0.2510(5) 0.0309(8) Uani 1 1 d . . .
H11 H -0.1107 0.1156 0.2325 0.037 Uiso 1 1 calc R U .
C15 C 0.0497(3) 0.11316(15) 0.2753(5) 0.0264(7) Uani 1 1 d . . .
H12 H 0.0560 0.0693 0.2742 0.032 Uiso 1 1 calc R U .
C16 C 0.1389(3) 0.15015(13) 0.3011(5) 0.0217(6) Uani 1 1 d . . .
C17 C 0.1881(3) 0.40153(15) 0.3121(5) 0.0250(7) Uani 1 1 d . . .
C18 C 0.1542(3) 0.46594(16) 0.2972(6) 0.0404(9) Uani 1 1 d . . .
H17A H 0.0771 0.4677 0.2726 0.061 Uiso 1 1 calc R U .
H17B H 0.1781 0.4860 0.1823 0.061 Uiso 1 1 calc R U .
H17C H 0.1844 0.4874 0.4267 0.061 Uiso 1 1 calc R U .
C19 C 0.397(2) 0.494(5) 0.379(10) 0.048(2) Uani 0.25 1 d D . P
H19A H 0.3669 0.5352 0.3427 0.072 Uiso 0.25 1 calc R U P
H19B H 0.3527 0.4718 0.4589 0.072 Uiso 0.25 1 calc R U P
H19C H 0.3988 0.4708 0.2528 0.072 Uiso 0.25 1 calc R U P
C20 C 0.5000 0.5000 0.5000 0.047(3) Uani 0.5 2 d DS . P
N1 N 0.4276(2) 0.27588(11) 0.3836(4) 0.0204(5) Uani 1 1 d . . .
N2 N 0.1298(2) 0.21345(11) 0.3009(4) 0.0205(5) Uani 1 1 d . . .
N3 N 0.2150(2) 0.35123(12) 0.3232(4) 0.0228(6) Uani 1 1 d . . .
N4 N 0.4154(17) 0.495(4) 0.398(8) 0.048(2) Uani 0.25 1 d D . P
O2 O 0.7731(2) 0.42217(11) 0.3438(5) 0.0451(7) Uani 1 1 d . . .
O3 O 0.7440(2) 0.41060(14) -0.0141(5) 0.0523(7) Uani 1 1 d . . .
O4 O 0.8542(2) 0.34180(12) 0.2001(5) 0.0511(8) Uani 1 1 d . . .
O5 O 0.9057(2) 0.44477(13) 0.1658(5) 0.0533(8) Uani 1 1 d . . .
Cl1 Cl 0.81947(6) 0.40412(3) 0.17449(13) 0.02707(17) Uani 1 1 d . . .
Pt1 Pt 0.27013(2) 0.25932(2) 0.34077(2) 0.01788(4) Uani 1 1 d . . .

loop_
_atom_site_aniso_label
_atom_site_aniso_U_11
_atom_site_aniso_U_22
_atom_site_aniso_U_33
_atom_site_aniso_U_23
_atom_site_aniso_U_13
_atom_site_aniso_U_12
C1 0.0247(16) 0.0219(15) 0.0120(13) 0.0013(11) 0.0020(12) 0.0014(12)
C2 0.0282(17) 0.0254(17) 0.0138(14) 0.0016(12) 0.0032(13) 0.0002(13)
C3 0.0278(18) 0.0315(19) 0.0254(17) 0.0048(13) 0.0024(14) 0.0068(14)
C4 0.040(2) 0.0228(17) 0.035(2) 0.0057(14) 0.0074(17) 0.0058(14)
C5 0.038(2) 0.0212(16) 0.0289(17) 0.0057(14) 0.0062(15) -0.0013(14)
C6 0.0320(19) 0.0196(15) 0.0168(15) 0.0028(12) 0.0055(14) -0.0015(12)
C7 0.0333(19) 0.0269(18) 0.0197(16) -0.0001(12) 0.0058(14) -0.0037(13)
C8 0.0342(19) 0.0343(19) 0.0188(16) -0.0014(13) 0.0055(14) -0.0102(14)
C9 0.0269(18) 0.045(2) 0.0192(16) 0.0000(14) 0.0054(14) -0.0059(15)
C10 0.0266(17) 0.037(2) 0.0163(14) 0.0014(13) 0.0047(13) 0.0017(14)
C11 0.0265(16) 0.0292(17) 0.0099(13) 0.0002(11) 0.0026(12) -0.0004(12)
C12 0.0280(16) 0.0241(15) 0.0173(14) 0.0012(12) 0.0036(12) 0.0020(13)
C13 0.0247(17) 0.0341(19) 0.0212(16) 0.0004(13) 0.0027(13) 0.0005(13)
C14 0.0298(19) 0.0342(19) 0.0278(18) -0.0001(14) 0.0041(15) -0.0095(14)
C15 0.0320(18) 0.0207(16) 0.0256(17) 0.0021(12) 0.0038(14) -0.0051(13)
C16 0.0296(17) 0.0203(15) 0.0144(14) -0.0006(11) 0.0032(13) -0.0026(12)
C17 0.0243(17) 0.0285(18) 0.0203(16) -0.0030(13) 0.0002(13) 0.0014(13)
C18 0.049(2) 0.0261(19) 0.044(2) -0.0031(16) 0.0038(19) 0.0085(16)
C19 0.039(8) 0.059(6) 0.043(9) 0.005(7) -0.001(8) -0.017(12)
C20 0.041(7) 0.062(8) 0.043(7) 0.013(6) 0.019(6) 0.005(6)
N1 0.0256(14) 0.0224(13) 0.0134(11) -0.0015(9) 0.0045(10) -0.0016(10)
N2 0.0242(14) 0.0217(13) 0.0148(12) 0.0008(10) 0.0026(10) -0.0002(10)
N3 0.0282(15) 0.0222(15) 0.0177(13) -0.0028(10) 0.0040(11) -0.0025(11)
N4 0.039(8) 0.059(6) 0.043(9) 0.005(7) -0.001(8) -0.017(12)
O2 0.0610(18) 0.0302(13) 0.0530(17) 0.0018(13) 0.0323(15) 0.0001(13)
O3 0.0423(17) 0.0572(18) 0.0513(19) 0.0053(14) -0.0039(14) 0.0002(13)
O4 0.064(2) 0.0268(14) 0.068(2) 0.0114(13) 0.0245(16) 0.0192(13)
O5 0.0433(17) 0.0466(17) 0.076(2) -0.0057(15) 0.0266(16) -0.0218(13)
Cl1 0.0261(4) 0.0184(4) 0.0384(5) 0.0021(3) 0.0108(4) -0.0009(3)
Pt1 0.02217(6) 0.01743(6) 0.01362(5) -0.00015(5) 0.00284(4) -0.00099(5)

loop_
_atom_type_symbol
_atom_type_description
_atom_type_scat_dispersion_real
_atom_type_scat_dispersion_imag
_atom_type_scat_source
C C 0.0033 0.0016 'International Tables Vol C Tables 4.2.6.8 and 6.1.1.4'
H H 0.0000 0.0000 'International Tables Vol C Tables 4.2.6.8 and 6.1.1.4'
N N 0.0061 0.0033 'International Tables Vol C Tables 4.2.6.8 and 6.1.1.4'
O O 0.0106 0.0060 'International Tables Vol C Tables 4.2.6.8 and 6.1.1.4'
Cl Cl 0.1484 0.1585 'International Tables Vol C Tables 4.2.6.8 and 6.1.1.4'
Pt Pt -1.7033 8.3905 'International Tables Vol C Tables 4.2.6.8 and 6.1.1.4'

loop_
_geom_angle_atom_site_label_1
_geom_angle_atom_site_label_2
_geom_angle_atom_site_label_3
_geom_angle
_geom_angle_site_symmetry_1
_geom_angle_site_symmetry_3
C2 C1 C6 122.6(3) . .
C2 C1 Pt1 119.3(2) . .
C6 C1 Pt1 118.1(2) . .
C1 C2 C3 118.7(3) . .
C1 C2 C11 112.6(3) . .
C3 C2 C11 128.7(3) . .
C4 C3 C2 118.9(3) . .
C4 C3 H15 120.6 . .
C2 C3 H15 120.6 . .
C3 C4 C5 122.4(3) . .
C3 C4 H14 118.8 . .
C5 C4 H14 118.8 . .
C6 C5 C4 118.8(3) . .
C6 C5 H13 120.6 . .
C4 C5 H13 120.6 . .
C5 C6 C1 118.5(3) . .
C5 C6 C16 128.7(3) . .
C1 C6 C16 112.8(3) . .
N1 C7 C8 122.0(3) . .
N1 C7 H1 119.0 . .
C8 C7 H1 119.0 . .
C9 C8 C7 119.1(3) . .
C9 C8 H2 120.5 . .
C7 C8 H2 120.5 . .
C8 C9 C10 119.6(3) . .
C8 C9 H3 120.2 . .
C10 C9 H3 120.2 . .
C9 C10 C11 119.8(3) . .
C9 C10 H4 120.1 . .
C11 C10 H4 120.1 . .
N1 C11 C10 120.3(3) . .
N1 C11 C2 113.2(3) . .
C10 C11 C2 126.5(3) . .
N2 C12 C13 122.4(3) . .
N2 C12 H100 118.8 . .
C13 C12 H100 118.8 . .
C14 C13 C12 119.0(3) . .
C14 C13 H10 120.5 . .
C12 C13 H10 120.5 . .
C13 C14 C15 119.2(3) . .
C13 C14 H11 120.4 . .
C15 C14 H11 120.4 . .
C16 C15 C14 119.7(3) . .
C16 C15 H12 120.1 . .
C14 C15 H12 120.1 . .
N2 C16 C15 120.2(3) . .
N2 C16 C6 114.0(3) . .
C15 C16 C6 125.7(3) . .
N3 C17 C18 179.7(4) . .
C17 C18 H17A 109.5 . .
C17 C18 H17B 109.5 . .
H17A C18 H17B 109.5 . .
C17 C18 H17C 109.5 . .
H17A C18 H17C 109.5 . .
H17B C18 H17C 109.5 . .
C20 C19 H19A 109.5 . .
C20 C19 H19B 109.5 . .
H19A C19 H19B 109.5 . .
C20 C19 H19C 109.5 . .
H19A C19 H19C 109.5 . .
H19B C19 H19C 109.5 . .
N4 C20 N4 179.998(14) . 3_666
N4 C20 C19 1(6) . .
N4 C20 C19 179(6) 3_666 .
N4 C20 C19 179(6) . 3_666
N4 C20 C19 1(6) 3_666 3_666
C19 C20 C19 179.997(13) . 3_666
C7 N1 C11 119.3(3) . .
C7 N1 Pt1 125.9(2) . .
C11 N1 Pt1 114.8(2) . .
C12 N2 C16 119.5(3) . .
C12 N2 Pt1 126.4(2) . .
C16 N2 Pt1 114.1(2) . .
C17 N3 Pt1 177.8(3) . .
O4 Cl1 O3 109.97(19) . .
O4 Cl1 O2 109.90(17) . .
O3 Cl1 O2 109.45(18) . .
O4 Cl1 O5 110.75(18) . .
O3 Cl1 O5 107.73(19) . .
O2 Cl1 O5 108.99(18) . .
C1 Pt1 N1 80.13(12) . .
C1 Pt1 N2 80.98(12) . .
N1 Pt1 N2 161.10(10) . .
C1 Pt1 N3 179.09(11) . .
N1 Pt1 N3 99.34(10) . .
N2 Pt1 N3 99.55(10) . .

loop_
_geom_bond_atom_site_label_1
_geom_bond_atom_site_label_2
_geom_bond_distance
_geom_bond_site_symmetry_2
C1 C2 1.383(4) .
C1 C6 1.400(4) .
C1 Pt1 1.911(3) .
C2 C3 1.401(4) .
C2 C11 1.469(4) .
C3 C4 1.382(5) .
C3 H15 0.9500 .
C4 C5 1.401(5) .
C4 H14 0.9500 .
C5 C6 1.389(4) .
C5 H13 0.9500 .
C6 C16 1.468(4) .
C7 N1 1.346(4) .
C7 C8 1.381(5) .
C7 H1 0.9500 .
C8 C9 1.381(5) .
C8 H2 0.9500 .
C9 C10 1.381(5) .
C9 H3 0.9500 .
C10 C11 1.384(4) .
C10 H4 0.9500 .
C11 N1 1.378(4) .
C12 N2 1.337(4) .
C12 C13 1.382(4) .
C12 H100 0.9500 .
C13 C14 1.379(5) .
C13 H10 0.9500 .
C14 C15 1.390(5) .
C14 H11 0.9500 .
C15 C16 1.387(4) .
C15 H12 0.9500 .
C16 N2 1.371(4) .
C17 N3 1.138(4) .
C17 C18 1.455(5) .
C18 H17A 0.9800 .
C18 H17B 0.9800 .
C18 H17C 0.9800 .
C19 C20 1.415(8) .
C19 H19A 0.9800 .
C19 H19B 0.9800 .
C19 H19C 0.9800 .
C20 N4 1.166(8) .
C20 N4 1.166(8) 3_666
C20 C19 1.415(8) 3_666
N1 Pt1 2.035(3) .
N2 Pt1 2.042(3) .
N3 Pt1 2.104(3) .
O2 Cl1 1.432(3) .
O3 Cl1 1.421(3) .
O4 Cl1 1.417(2) .
O5 Cl1 1.433(3) .
